data_4134972
loop_
_publ_author_name
'Asada, Takahiro'
'Hoshimoto, Yoichi'
'Ogoshi, Sensuke'

_publ_section_title
;
 Rotation-Triggered Transmetalation on a Heterobimetallic Cu/Al
 <i>N</i>-Phosphine-Oxide-Substituted Imidazolylidene Complex.
;
_journal_issue 21
_journal_name_full 'Journal of the American Chemical Society'
_journal_page_first 9772
_journal_page_last 9784
_journal_paper_doi 10.1021/jacs.0c03252
_journal_volume 142
_journal_year 2020
_chemical_formula_moiety 'C8 H5 Al0.33 F5 O0.33 P0.33'
_chemical_formula_sum 'C8 H5 Al0.333 F5 O0.333 P0.333'
_chemical_formula_weight 220.77
_space_group_crystal_system trigonal
_space_group_IT_number 148
_space_group_name_Hall '-R 3'
_space_group_name_H-M_alt 'R -3 :H'
_symmetry_Int_Tables_number 148
_atom_sites_solution_primary dual
_audit_creation_date 2019-06-13
_audit_creation_method
;
Olex2 1.2
(compiled 2018.05.29 svn.r3508 for OlexSys, GUI svn.r5506)
;
_cell_angle_alpha 90
_cell_angle_beta 90
_cell_angle_gamma 120
_cell_formula_units_Z 18
_cell_length_a 12.8696(2)
_cell_length_b 12.8696(2)
_cell_length_c 27.1408(6)
_cell_measurement_reflns_used 10212
_cell_measurement_temperature 123.15
_cell_measurement_theta_max 73.2040
_cell_measurement_theta_min 4.2500
_cell_volume 3892.99(12)
_computing_cell_refinement 'CrysAlisPro 1.171.40.43a (Rigaku OD, 2019)'
_computing_data_collection 'CrysAlisPro 1.171.40.43a (Rigaku OD, 2019)'
_computing_data_reduction 'CrysAlisPro 1.171.40.43a (Rigaku OD, 2019)'
_computing_molecular_graphics 'Olex2 (Dolomanov et al., 2009)'
_computing_publication_material 'Olex2 (Dolomanov et al., 2009)'
_computing_structure_refinement 'olex2.refine (Bourhis et al., 2015)'
_computing_structure_solution 'ShelXT (Sheldrick, 2015)'
_diffrn_ambient_temperature 123.15
_diffrn_detector 'CCD plate'
_diffrn_detector_area_resol_mean 10.0000
_diffrn_detector_type HyPix
_diffrn_measured_fraction_theta_full 0.9932
_diffrn_measured_fraction_theta_max 0.9915
_diffrn_measurement_details
;
List of Runs (angles in degrees, time in seconds):

  # Type    Start    End  Width  t~exp~   \w     \q     \k     \f   Frames
--------------------------------------------------------------------------
  1  \w    -90.00 -20.00   0.50    0.16    --  -42.80 119.00  16.00  140
  2  \w    -94.00 -69.00   0.50    0.16    --  -42.80 155.00 173.00   50
  3  \w   -104.00 -76.00   0.50    0.16    --  -42.80-155.00 135.00   56
  4  \w     59.00  84.00   0.50    0.16    --   42.80 155.00 173.00   50
  5  \w     42.00  93.00   0.50    0.16    --   42.80-119.00 -67.00  102
  6  \w     47.00  74.00   0.50    0.16    --   42.80-155.00 135.00   54
  7  \w     76.00 101.00   0.50    0.66    --   76.50 155.00 173.00   50
  8  \w     35.00  60.00   0.50    0.66    --   76.50-119.00 -67.00   50
  9  \w    105.00 130.00   0.50    0.66    --   76.50 119.00  16.00   50
 10  \w     81.00 106.00   0.50    0.66    --   76.50-155.00 135.00   50
 11  \w   -109.00 -84.00   0.50    0.66    -- -106.00 155.00 173.00   50
 12  \w    -83.00 -57.00   0.50    0.66    -- -106.00 119.00  16.00   52
 13  \w   -150.00-125.00   0.50    0.66    -- -106.00-119.00 -67.00   50
 14  \w    -57.00 -32.00   0.50    0.66    -- -106.00 155.00 173.00   50
 15  \w   -116.00 -17.00   0.50    0.16    --  -42.80 -77.00 -60.00  198
 16  \w     71.00 117.00   0.50    0.16    --   42.80 125.00-120.00   92
 17  \w     86.00 117.00   0.50    0.16    --   42.80 125.00 -60.00   62
 18  \w     77.00 102.00   0.50    0.16    --   42.80 125.00 -90.00   50
 19  \w     24.00 115.00   0.50    0.16    --   42.80  57.00-120.00  182
 20  \w     54.00 150.00   0.50    0.66    --   76.50  57.00-180.00  192
 21  \w   -177.00 -84.00   0.50    0.66    -- -106.00 -37.00 -60.00  186
 22  \w   -173.00 -86.00   0.50    0.66    -- -106.00 -19.00-120.00  174
 23  \w   -126.00 -33.00   0.50    0.66    -- -106.00  57.00-120.00  186
 24  \w    -94.00 -30.00   0.50    0.66    -- -106.00  37.00-120.00  128
 25  \w   -100.00 -37.00   0.50    0.66    -- -106.00 125.00-180.00  126
 26  \w   -113.00 -48.00   0.50    0.66    -- -106.00 125.00-120.00  130
 27  \w   -154.00-122.00   0.50    0.66    -- -106.00 -37.00-180.00   64
 28  \w   -133.00 -33.00   0.50    0.66    -- -106.00  77.00 120.00  200
 29  \w    -68.00 -28.00   0.50    0.66    -- -106.00  37.00  60.00   80
 30  \w   -115.00 -90.00   0.50    0.66    -- -106.00 125.00  90.00   50
 31  \w   -116.00 -88.00   0.50    0.66    -- -106.00 125.00 150.00   56
 32  \w    -99.00 -46.00   0.50    0.66    -- -106.00  77.00  90.00  106
 33  \w   -168.00-112.00   0.50    0.66    -- -106.00 -77.00 -90.00  112
 34  \w   -116.00 -65.00   0.50    0.66    -- -106.00 125.00 -90.00  102
 35  \w   -135.00-110.00   0.50    0.66    -- -106.00  77.00  90.00   50
 36  \w   -127.00 -84.00   0.50    0.66    -- -106.00  37.00  60.00   86
 37  \w   -177.00 -92.00   0.50    0.66    -- -106.00 -57.00   0.00  170
 38  \w   -123.00 -97.00   0.50    0.66    -- -106.00-155.00 135.00   52
;
_diffrn_measurement_device 'four-circle diffractometer'
_diffrn_measurement_device_type 'XtaLAB Synergy, Single source at offset/far, HyPix'
_diffrn_measurement_method '\w scans'
_diffrn_orient_matrix_type 'CrysAlisPro convention (1999,Acta A55,543-557)'
_diffrn_orient_matrix_UB_11 0.0305882000
_diffrn_orient_matrix_UB_12 -0.0310633000
_diffrn_orient_matrix_UB_13 -0.0508324000
_diffrn_orient_matrix_UB_21 0.0925152000
_diffrn_orient_matrix_UB_22 -0.0264948000
_diffrn_orient_matrix_UB_23 0.0242314000
_diffrn_orient_matrix_UB_31 -0.0980529000
_diffrn_orient_matrix_UB_32 -0.1320415000
_diffrn_orient_matrix_UB_33 0.0070317000
_diffrn_radiation_monochromator mirror
_diffrn_radiation_probe x-ray
_diffrn_radiation_type 'Cu K\a'
_diffrn_radiation_wavelength 1.54184
_diffrn_reflns_av_R_equivalents 0.0250
_diffrn_reflns_av_unetI/netI 0.0099
_diffrn_reflns_limit_h_max 16
_diffrn_reflns_limit_h_min -16
_diffrn_reflns_limit_k_max 13
_diffrn_reflns_limit_k_min -16
_diffrn_reflns_limit_l_max 33
_diffrn_reflns_limit_l_min -33
_diffrn_reflns_number 15031
_diffrn_reflns_theta_full 74.2825
_diffrn_reflns_theta_max 74.28
_diffrn_reflns_theta_min 4.29
_diffrn_source 'micro-focus sealed X-ray tube'
_diffrn_source_type 'PhotonJet (Cu) X-ray Source'
_exptl_absorpt_coefficient_mu 2.472
_exptl_absorpt_correction_T_max 1.00000
_exptl_absorpt_correction_T_min 0.60022
_exptl_absorpt_correction_type multi-scan
_exptl_absorpt_process_details
;
CrysAlisPro 1.171.40.43a (Rigaku Oxford Diffraction, 2019)
Empirical absorption correction using spherical harmonics,
 implemented in SCALE3 ABSPACK scaling algorithm.
;
_exptl_crystal_colour colourless
_exptl_crystal_colour_primary colourless
_exptl_crystal_density_diffrn 1.6949
_exptl_crystal_description cube
_exptl_crystal_F_000 1992.7604
_exptl_crystal_size_max 0.3
_exptl_crystal_size_mid 0.3
_exptl_crystal_size_min 0.3
_refine_diff_density_max 0.1885
_refine_diff_density_min -0.2842
_refine_diff_density_rms 0.0437
_refine_ls_d_res_high 0.8009
_refine_ls_d_res_low 10.3099
_refine_ls_goodness_of_fit_ref 1.0423
_refine_ls_hydrogen_treatment constr
_refine_ls_matrix_type full
_refine_ls_number_constraints 7
_refine_ls_number_parameters 128
_refine_ls_number_reflns 1757
_refine_ls_number_restraints 0
_refine_ls_restrained_S_all 1.0423
_refine_ls_R_factor_all 0.0309
_refine_ls_R_factor_gt 0.0301
_refine_ls_shift/su_max 0.0005
_refine_ls_shift/su_mean 0.0001
_refine_ls_structure_factor_coef Fsqd
_refine_ls_weighting_details 'w=1/[\s^2^(Fo^2^)+(0.0375P)^2^+5.1951P] where P=(Fo^2^+2Fc^2^)/3'
_refine_ls_weighting_scheme calc
_refine_ls_wR_factor_gt 0.0778
_refine_ls_wR_factor_ref 0.0783
_reflns_Friedel_coverage 0.0
_reflns_limit_h_max 13
_reflns_limit_h_min 0
_reflns_limit_k_max 13
_reflns_limit_k_min 0
_reflns_limit_l_max 33
_reflns_limit_l_min -33
_reflns_number_gt 1691
_reflns_number_total 1757
_reflns_threshold_expression I>=2u(I)
_cod_data_source_file ja0c03252_si_002.cif
_cod_data_source_block Et3POAl(C6F5)3
_cod_depositor_comments 'Adding full bibliography for 4134972--4134984.cif.'
_cod_original_sg_symbol_H-M 'R -3'
_cod_database_code 4134972
_chemical_oxdiff_formula 'C24 H15 Al1 F15 O1 P1'
_reflns_odcompleteness_completeness 100.00
_reflns_odcompleteness_iscentric 1
_reflns_odcompleteness_theta 68.13
_olex2_refinement_description
;
1. Fixed Uiso
 At 1.2 times of:
  All C(H,H) groups
 At 1.5 times of:
  All C(H,H,H) groups
2.a Secondary CH2 refined with riding coordinates:
 C3(H3a,H3b)
2.b Idealised Me refined as rotating group:
 C4(H4a,H4b,H4c)
;
_olex2_submission_special_instructions 'No special instructions were received'
_oxdiff_exptl_absorpt_empirical_details
;
Empirical correction (ABSPACK) includes:
- Absorption correction using spherical harmonics
- Frame scaling
;
_oxdiff_exptl_absorpt_empirical_full_max 1.700
_oxdiff_exptl_absorpt_empirical_full_min 0.638

loop_
_space_group_symop_id
_space_group_symop_operation_xyz
1 x,y,z
2 -y,x-y,z
3 -x+y,-x,z
4 -x,-y,-z
5 y,-x+y,-z
6 x-y,x,-z
7 x+1/3,y+2/3,z+2/3
8 -y+1/3,x-y+2/3,z+2/3
9 -x+y+1/3,-x+2/3,z+2/3
10 -x+1/3,-y+2/3,-z+2/3
11 y+1/3,-x+y+2/3,-z+2/3
12 x-y+1/3,x+2/3,-z+2/3
13 x+2/3,y+1/3,z+1/3
14 -y+2/3,x-y+1/3,z+1/3
15 -x+y+2/3,-x+1/3,z+1/3
16 -x+2/3,-y+1/3,-z+1/3
17 y+2/3,-x+y+1/3,-z+1/3
18 x-y+2/3,x+1/3,-z+1/3

loop_
_atom_site_label
_atom_site_type_symbol
_atom_site_fract_x
_atom_site_fract_y
_atom_site_fract_z
_atom_site_U_iso_or_equiv
_atom_site_adp_type
_atom_site_occupancy
_atom_site_site_symmetry_order
_atom_site_refinement_flags_posn
_atom_site_refinement_flags_adp
_atom_site_refinement_flags_occupancy
P2 P 0.666666666667 0.333333333333 0.57705(2) 0.03090(16) Uani 1.000000 3 S T P
Al5 Al 0.666666666667 0.333333333333 0.45619(2) 0.02787(17) Uani 1.000000 3 S T P
F16 F 0.54418(8) 0.42141(8) 0.37412(3) 0.0417(2) Uani 1.000000 1 . . .
F14 F 0.42843(8) 0.11727(8) 0.49430(3) 0.0436(2) Uani 1.000000 1 . . .
F13 F 0.31299(9) 0.33444(9) 0.35051(3) 0.0487(3) Uani 1.000000 1 . . .
F15 F 0.19784(8) 0.02990(9) 0.46942(4) 0.0504(3) Uani 1.000000 1 . . .
O1 O 0.666666666667 0.333333333333 0.52128(6) 0.0323(4) Uani 1.000000 3 S T P
F12 F 0.13843(8) 0.13852(10) 0.39723(4) 0.0518(3) Uani 1.000000 1 . . .
C9 C 0.49679(12) 0.27419(12) 0.43582(5) 0.0305(3) Uani 1.000000 1 . . .
C8 C 0.46099(13) 0.32459(13) 0.39930(5) 0.0322(3) Uani 1.000000 1 . . .
C10 C 0.40316(13) 0.17474(13) 0.45818(5) 0.0336(3) Uani 1.000000 1 . . .
C7 C 0.34265(14) 0.28124(14) 0.38629(5) 0.0359(3) Uani 1.000000 1 . . .
C11 C 0.28367(13) 0.12740(13) 0.44646(6) 0.0374(3) Uani 1.000000 1 . . .
C6 C 0.25364(13) 0.18195(14) 0.40993(6) 0.0385(3) Uani 1.000000 1 . . .
C3 C 0.57338(15) 0.38939(16) 0.59965(6) 0.0439(4) Uani 1.000000 1 . . .
H3a H 0.56886(15) 0.38213(16) 0.63600(6) 0.0527(4) Uiso 1.000000 1 R . .
H3b H 0.61110(15) 0.47568(16) 0.59139(6) 0.0527(4) Uiso 1.000000 1 R . .
C4 C 0.44651(16) 0.32413(18) 0.57873(7) 0.0502(4) Uani 1.000000 1 . . .
H4a H 0.44999(17) 0.3316(11) 0.54275(8) 0.0753(6) Uiso 1.000000 1 GR . .
H4b H 0.4073(5) 0.2391(3) 0.5878(5) 0.0753(6) Uiso 1.000000 1 GR . .
H4c H 0.4007(4) 0.3597(9) 0.5922(4) 0.0753(6) Uiso 1.000000 1 GR . .

loop_
_atom_site_aniso_label
_atom_site_aniso_U_11
_atom_site_aniso_U_22
_atom_site_aniso_U_33
_atom_site_aniso_U_12
_atom_site_aniso_U_13
_atom_site_aniso_U_23
P2 0.0324(2) 0.0324(2) 0.0279(3) 0.01619(10) -0.000000 0.000000
Al5 0.0278(2) 0.0278(2) 0.0280(3) 0.01391(11) -0.000000 0.000000
F16 0.0419(5) 0.0416(5) 0.0361(5) 0.0168(4) -0.0005(4) 0.0083(4)
F14 0.0439(5) 0.0348(5) 0.0442(5) 0.0136(4) -0.0046(4) 0.0083(4)
F13 0.0545(6) 0.0535(6) 0.0457(5) 0.0327(5) -0.0180(4) -0.0047(4)
F15 0.0357(5) 0.0405(5) 0.0575(6) 0.0059(4) 0.0049(4) 0.0016(4)
O1 0.0335(5) 0.0335(5) 0.0300(9) 0.0167(3) -0.000000 0.000000
F12 0.0311(5) 0.0591(6) 0.0637(6) 0.0214(5) -0.0119(4) -0.0147(5)
C9 0.0311(7) 0.0306(7) 0.0303(7) 0.0159(6) 0.0000(5) -0.0028(5)
C8 0.0342(7) 0.0324(7) 0.0298(7) 0.0165(6) 0.0002(5) -0.0023(5)
C10 0.0354(7) 0.0321(7) 0.0328(7) 0.0164(6) -0.0020(6) -0.0020(5)
C7 0.0417(8) 0.0407(8) 0.0328(7) 0.0261(7) -0.0085(6) -0.0077(6)
C11 0.0320(7) 0.0332(7) 0.0402(8) 0.0112(6) 0.0024(6) -0.0050(6)
C6 0.0292(7) 0.0426(8) 0.0440(8) 0.0181(6) -0.0058(6) -0.0135(6)
C3 0.0474(9) 0.0496(9) 0.0391(8) 0.0275(8) 0.0043(7) -0.0037(7)
C4 0.0451(9) 0.0644(11) 0.0505(10) 0.0344(9) 0.0032(7) -0.0047(8)

loop_
_atom_type_symbol
_atom_type_scat_dispersion_real
_atom_type_scat_dispersion_imag
_atom_type_scat_Cromer_Mann_a1
_atom_type_scat_Cromer_Mann_a2
_atom_type_scat_Cromer_Mann_a3
_atom_type_scat_Cromer_Mann_a4
_atom_type_scat_Cromer_Mann_b1
_atom_type_scat_Cromer_Mann_b2
_atom_type_scat_Cromer_Mann_b3
_atom_type_scat_Cromer_Mann_b4
_atom_type_scat_Cromer_Mann_c
_atom_type_scat_source
_atom_type_scat_dispersion_source
C 0.01920 0.00962 2.31000 1.02000 1.58860 0.86500 20.84390 10.20750 0.56870 51.65120 0.215599998832 'International Tables Volume C Table 6.1.1.4 (pp. 500-502)' 'Henke, Gullikson and Davis, At. Data and Nucl. Data Tables, 1993, 54, 2'
F 0.07537 0.05506 3.53920 2.64120 1.51700 1.02430 10.28250 4.29440 0.26150 26.14760 0.277599990368 'International Tables Volume C Table 6.1.1.4 (pp. 500-502)' 'Henke, Gullikson and Davis, At. Data and Nucl. Data Tables, 1993, 54, 2'
H 0.00000 0.00000 0.49300 0.32291 0.14019 0.04081 10.51090 26.12570 3.14236 57.79970 0.0030380000826 'International Tables Volume C Table 6.1.1.4 (pp. 500-502)' 'Henke, Gullikson and Davis, At. Data and Nucl. Data Tables, 1993, 54, 2'
Al 0.21266 0.24195 6.42020 1.90020 1.59360 1.96460 3.03870 0.74260 31.54720 85.08860 1.11510002613 'International Tables Volume C Table 6.1.1.4 (pp. 500-502)' 'Henke, Gullikson and Davis, At. Data and Nucl. Data Tables, 1993, 54, 2'
O 0.05239 0.03377 3.04850 2.28680 1.54630 0.86700 13.27710 5.70110 0.32390 32.90890 0.250800013542 'International Tables Volume C Table 6.1.1.4 (pp. 500-502)' 'Henke, Gullikson and Davis, At. Data and Nucl. Data Tables, 1993, 54, 2'
P 0.30360 0.43703 6.43450 4.17910 1.78000 1.49080 1.90670 27.15700 0.52600 68.16450 1.11489999294 'International Tables Volume C Table 6.1.1.4 (pp. 500-502)' 'Henke, Gullikson and Davis, At. Data and Nucl. Data Tables, 1993, 54, 2'

loop_
_geom_angle_atom_site_label_1
_geom_angle_atom_site_label_2
_geom_angle_atom_site_label_3
_geom_angle
_geom_angle_site_symmetry_1
_geom_angle_site_symmetry_3
_geom_angle_publ_flag
C3 P2 O1 110.04(6) 3_665 . ?
C3 P2 O1 110.04(6) 2_655 . ?
C3 P2 O1 110.04(6) . . ?
C3 P2 C3 108.90(6) 2_655 3_665 ?
C3 P2 C3 108.90(6) . 3_665 ?
C3 P2 C3 108.90(6) 2_655 . ?
C9 Al5 O1 106.05(4) 3_665 . ?
C9 Al5 O1 106.05(4) 2_655 . ?
C9 Al5 O1 106.05(4) . . ?
C9 Al5 C9 112.67(4) 2_655 . ?
C9 Al5 C9 112.67(4) 2_655 3_665 ?
C9 Al5 C9 112.67(4) . 3_665 ?
Al5 O1 P2 180.0 . . ?
C8 C9 Al5 125.20(11) . 2_655 ?
C10 C9 Al5 120.74(11) . 2_655 ?
C10 C9 C8 114.05(13) . . ?
C9 C8 F16 119.86(12) . . ?
C7 C8 F16 116.60(13) . . ?
C7 C8 C9 123.54(14) . . ?
C9 C10 F14 118.94(13) . . ?
C11 C10 F14 116.28(13) . . ?
C11 C10 C9 124.78(14) . . ?
C8 C7 F13 120.94(14) . . ?
C6 C7 F13 119.45(14) . . ?
C6 C7 C8 119.60(14) . . ?
C10 C11 F15 121.42(14) . . ?
C6 C11 F15 120.13(14) . . ?
C6 C11 C10 118.44(14) . . ?
C7 C6 F12 120.04(15) . . ?
C11 C6 F12 120.38(15) . . ?
C11 C6 C7 119.58(13) . . ?
H3a C3 P2 108.85(6) . 2_655 ?
H3b C3 P2 108.85(6) . 2_655 ?
H3b C3 H3a 107.7 . . ?
C4 C3 P2 113.57(12) . 2_655 ?
C4 C3 H3a 108.85(9) . . ?
C4 C3 H3b 108.85(10) . . ?
H4a C4 C3 109.5 . . ?
H4b C4 C3 109.5 . . ?
H4b C4 H4a 109.5 . . ?
H4c C4 C3 109.5 . . ?
H4c C4 H4a 109.5 . . ?
H4c C4 H4b 109.5 . . ?

loop_
_geom_bond_atom_site_label_1
_geom_bond_atom_site_label_2
_geom_bond_distance
_geom_bond_site_symmetry_2
_geom_bond_publ_flag
P2 O1 1.5137(17) . ?
P2 C3 1.7899(16) 3_665 ?
P2 C3 1.7899(16) . ?
P2 C3 1.7899(16) 2_655 ?
Al5 O1 1.7665(18) . ?
Al5 C9 2.0002(14) 3_665 ?
Al5 C9 2.0002(14) . ?
Al5 C9 2.0002(14) 2_655 ?
F16 C8 1.3535(17) . ?
F14 C10 1.3618(17) . ?
F13 C7 1.3486(17) . ?
F15 C11 1.3405(18) . ?
F12 C6 1.3419(17) . ?
C9 C8 1.384(2) . ?
C9 C10 1.384(2) . ?
C8 C7 1.380(2) . ?
C10 C11 1.379(2) . ?
C7 C6 1.376(2) . ?
C11 C6 1.377(2) . ?
C3 H3a 0.9900 . ?
C3 H3b 0.9900 . ?
C3 C4 1.524(2) . ?
C4 H4a 0.9800 . ?
C4 H4b 0.9800 . ?
C4 H4c 0.9800 . ?
